data_1543490
loop_
_publ_author_name
'Heift, Dominikus'
'Benk\>o, Zolt\'an'
'Suter, Riccardo'
'Verel, Ren\'e'
'Gr\"utzmacher, Hansj\"org'

_publ_section_title
;
 The reactivity of acyl chlorides towards sodium phosphaethynolate,
 Na(OCP): a mechanistic case study
;
_journal_issue 9
_journal_name_full 'Chem. Sci.'
_journal_page_first 6125
_journal_paper_doi 10.1039/C6SC01269H
_journal_volume 7
_journal_year 2016
_chemical_formula_moiety 'C38 H62 Na2 O10 P4 S2'
_chemical_formula_sum 'C38 H62 Na2 O10 P4 S2'
_chemical_formula_weight 912.86
_chemical_name_common 124-thiodiphospholide
_chemical_name_systematic sodium(1-thio-2,4-diphosphol-5-mesitoyl-3-olate)
_chemical_properties_physical 'Air-sensitive, Oxygen-sensitive'
_space_group_crystal_system monoclinic
_space_group_IT_number 14
_space_group_name_Hall '-P 2yn'
_space_group_name_H-M_alt 'P 1 21/n 1'
_symmetry_space_group_name_Hall '-P 2yn'
_symmetry_space_group_name_H-M 'P 1 21/n 1'
_atom_sites_solution_hydrogens geom
_atom_sites_solution_primary direct
_atom_sites_solution_secondary difmap
_audit_creation_date 2014-03-14
_audit_creation_method
;
Olex2 1.2
(compiled 2014.02.28 svn.r2899 for OlexSys, GUI svn.r4781)
;
_audit_update_record
;
2016-02-19 deposited with the CCDC.
2016-05-31 downloaded from the CCDC.
;
_cell_angle_alpha 90.00
_cell_angle_beta 100.2517(7)
_cell_angle_gamma 90.00
_cell_formula_units_Z 2
_cell_length_a 9.4422(4)
_cell_length_b 10.6570(4)
_cell_length_c 24.5794(10)
_cell_measurement_reflns_used 6600
_cell_measurement_temperature 100
_cell_measurement_theta_max 29.141
_cell_measurement_theta_min 2.204
_cell_volume 2433.83(17)
_computing_cell_refinement 'Bruker SAINT'
_computing_data_collection 'Bruker APEX2'
_computing_data_reduction 'SAINT v7.68A (Bruker, 2009)'
_computing_molecular_graphics OLEX2
_computing_publication_material OLEX2
_computing_structure_refinement 'SHELXL-97 (Sheldrick, 2008)'
_computing_structure_solution 'SHELXS-97 (Sheldrick, 2008)'
_diffrn_ambient_temperature 100.0
_diffrn_detector 'Bruker APEX2 area detector'
_diffrn_detector_area_resol_mean 8.33
_diffrn_detector_type 'CCD area detector'
_diffrn_measured_fraction_theta_full 0.999
_diffrn_measured_fraction_theta_max 0.999
_diffrn_measurement_device 'fixed chi three-circle diffractometer'
_diffrn_measurement_device_type 'Bruker equipped with an APEX-II CCD'
_diffrn_measurement_method '\f and \w scans'
_diffrn_radiation_monochromator graphite
_diffrn_radiation_probe x-ray
_diffrn_radiation_type MoK\a
_diffrn_radiation_wavelength 0.71073
_diffrn_reflns_av_R_equivalents 0.0265
_diffrn_reflns_av_unetI/netI 0.0255
_diffrn_reflns_limit_h_max 10
_diffrn_reflns_limit_h_min -11
_diffrn_reflns_limit_k_max 13
_diffrn_reflns_limit_k_min -13
_diffrn_reflns_limit_l_max 30
_diffrn_reflns_limit_l_min -30
_diffrn_reflns_number 18542
_diffrn_reflns_theta_full 26.37
_diffrn_reflns_theta_max 26.37
_diffrn_reflns_theta_min 1.68
_diffrn_source 'sealed tube'
_diffrn_standards_number 0
_exptl_absorpt_coefficient_mu 0.307
_exptl_absorpt_correction_T_max 0.8880
_exptl_absorpt_correction_T_min 0.8123
_exptl_absorpt_correction_type multi-scan
_exptl_absorpt_process_details
;
SADABS-2008/1 (Bruker,2008) was used for absorption correction.
wR2(int) was 0.0465 before and 0.0347 after correction.
The Ratio of minimum to maximum transmission is 0.9148.
The \l/2 correction factor is 0.0015.
;
_exptl_crystal_colour orange
_exptl_crystal_colour_primary orange
_exptl_crystal_density_diffrn 1.246
_exptl_crystal_density_method 'not measured'
_exptl_crystal_description prism
_exptl_crystal_F_000 968
_exptl_crystal_recrystallization_method 'Re-crystallisation from solvent: dme/MTBE'
_exptl_crystal_size_max 0.28
_exptl_crystal_size_mid 0.18
_exptl_crystal_size_min 0.15
_refine_diff_density_max 0.756
_refine_diff_density_min -0.628
_refine_diff_density_rms 0.062
_refine_ls_extinction_method none
_refine_ls_goodness_of_fit_ref 1.065
_refine_ls_hydrogen_treatment constr
_refine_ls_matrix_type full
_refine_ls_number_parameters 274
_refine_ls_number_reflns 4974
_refine_ls_number_restraints 61
_refine_ls_restrained_S_all 1.078
_refine_ls_R_factor_all 0.0612
_refine_ls_R_factor_gt 0.0501
_refine_ls_shift/su_max 0.000
_refine_ls_shift/su_mean 0.000
_refine_ls_structure_factor_coef Fsqd
_refine_ls_weighting_details 'calc w=1/[\s^2^(Fo^2^)+(0.0537P)^2^+2.8604P] where P=(Fo^2^+2Fc^2^)/3'
_refine_ls_weighting_scheme calc
_refine_ls_wR_factor_gt 0.1225
_refine_ls_wR_factor_ref 0.1310
_reflns_number_gt 4123
_reflns_number_total 4974
_reflns_threshold_expression >2sigma(I)
_cod_data_source_file c6sc01269h2.cif
_cod_data_source_block publishable_micha9_test9
_cod_depositor_comments 'Adding full bibliography for 1543489--1543491.cif.'
_cod_database_code 1543490
_olex2_refinement_description
;
1. Fixed Uiso
 At 1.2 times of:
  All C(H) groups, All C(H,H) groups
 At 1.5 times of:
  All C(H,H,H) groups
2. Same fragment restrains
{C12A, O2A, C13A, C14A, O3A, C15A}
as
{C16, O4, C17, C18, O5, C19}
{C16A, O4A, C17A, C18A, O5A, C19A}
as
{C12, O2, C13, C14, O3, C15}
{C20, O6, C21, C22, O7, C23}
as
{C12A, O2A, C13A, C14A, O3A, C15A}
{C24, O8, C25, C26, O9, C27}
as
{C16A, O4A, C17A, C18A, O5A, C19A}
3. Others
 1*[Sof(C16)+Sof(H16A)+Sof(H16B)+Sof(H16C)+Sof(O4)+Sof(C17)+Sof(H17A)+
 Sof(H17B)+Sof(C18)+Sof(H18A)+Sof(H18B)+Sof(O5)+Sof(C19)+Sof(H19A)+Sof(H19B)+
 Sof(H19C)+Sof(C12)+Sof(H12A)+Sof(H12B)+Sof(H12C)+Sof(O2)+Sof(C13)+Sof(H13A)+
 Sof(H13B)+Sof(C14)+Sof(H14B)+Sof(H14A)+Sof(O3)+Sof(C15)+Sof(H15A)+Sof(H15B)+
 Sof(H15C)]+1*[Sof(C12A)+Sof(H12D)+Sof(H12E)+Sof(H12F)+Sof(O2A)+Sof(C13A)+
 Sof(H13C)+Sof(H13D)+Sof(C14A)+Sof(H14C)+Sof(H14D)+Sof(O3A)+Sof(C15A)+Sof(H15D)+
 Sof(H15E)+Sof(H15F)+Sof(C16A)+Sof(H16D)+Sof(H16E)+Sof(H16F)+Sof(O4A)+Sof(C17A)+
 Sof(H17C)+Sof(H17D)+Sof(C18A)+Sof(H18C)+Sof(H18D)+Sof(O5A)+Sof(C19A)+Sof(H19D)+
 Sof(H19E)+Sof(H19F)]+1*[Sof(C20)+Sof(H20A)+Sof(H20B)+Sof(H20C)+Sof(O6)+
 Sof(C21)+Sof(H21A)+Sof(H21B)+Sof(C22)+Sof(H22A)+Sof(H22B)+Sof(O7)+Sof(C23)+
 Sof(H23A)+Sof(H23B)+Sof(H23C)+Sof(C24)+Sof(H24A)+Sof(H24B)+Sof(H24C)+Sof(O8)+
 Sof(C25)+Sof(H25A)+Sof(H25B)+Sof(C26)+Sof(H26A)+Sof(H26B)+Sof(O9)+Sof(C27)+
 Sof(H27A)+Sof(H27B)+Sof(H27C)]=1 with esd of 0.0001
 Sof(C16)=Sof(H16A)=Sof(H16B)=Sof(H16C)=Sof(O4)=Sof(C17)=Sof(H17A)=Sof(H17B)=
 Sof(C18)=Sof(H18A)=Sof(H18B)=Sof(O5)=Sof(C19)=Sof(H19A)=Sof(H19B)=Sof(H19C)=
 Sof(C12)=Sof(H12A)=Sof(H12B)=Sof(H12C)=Sof(O2)=Sof(C13)=Sof(H13A)=Sof(H13B)=
 Sof(C14)=Sof(H14B)=Sof(H14A)=Sof(O3)=Sof(C15)=Sof(H15A)=Sof(H15B)=Sof(H15C)=
 FVAR(1)
 Sof(C12A)=Sof(H12D)=Sof(H12E)=Sof(H12F)=Sof(O2A)=Sof(C13A)=Sof(H13C)=
 Sof(H13D)=Sof(C14A)=Sof(H14C)=Sof(H14D)=Sof(O3A)=Sof(C15A)=Sof(H15D)=Sof(H15E)=
 Sof(H15F)=Sof(C16A)=Sof(H16D)=Sof(H16E)=Sof(H16F)=Sof(O4A)=Sof(C17A)=Sof(H17C)=
 Sof(H17D)=Sof(C18A)=Sof(H18C)=Sof(H18D)=Sof(O5A)=Sof(C19A)=Sof(H19D)=Sof(H19E)=
 Sof(H19F)=FVAR(2)
 Sof(C20)=Sof(H20A)=Sof(H20B)=Sof(H20C)=Sof(O6)=Sof(C21)=Sof(H21A)=Sof(H21B)=
 Sof(C22)=Sof(H22A)=Sof(H22B)=Sof(O7)=Sof(C23)=Sof(H23A)=Sof(H23B)=Sof(H23C)=
 Sof(C24)=Sof(H24A)=Sof(H24B)=Sof(H24C)=Sof(O8)=Sof(C25)=Sof(H25A)=Sof(H25B)=
 Sof(C26)=Sof(H26A)=Sof(H26B)=Sof(O9)=Sof(C27)=Sof(H27A)=Sof(H27B)=Sof(H27C)=
 FVAR(3)
 Uiso(O4)=Uiso(O5)=Uiso(O2)=Uiso(O3)=Uiso(O2A)=Uiso(O3A)=Uiso(O4A)=Uiso(O5A)=
 Uiso(O6)=Uiso(O7)=Uiso(O8)=Uiso(O9)=FVAR(4)
 Uiso(C16)=Uiso(C19)=Uiso(C12)=Uiso(C15)=Uiso(C12A)=Uiso(C15A)=Uiso(C16A)=
 Uiso(C19A)=Uiso(C20)=Uiso(C23)=Uiso(C24)=Uiso(C27)=FVAR(5)
 Uiso(C17)=Uiso(C18)=Uiso(C13)=Uiso(C14)=Uiso(C13A)=Uiso(C14A)=Uiso(C17A)=
 Uiso(C18A)=Uiso(C21)=Uiso(C22)=Uiso(C25)=Uiso(C26)=FVAR(6)
4.a Secondary CH2 refined with riding coordinates:
 C17(H17A,H17B), C18(H18A,H18B), C13(H13A,H13B), C14(H14B,H14A), C13A(H13C,
 H13D), C14A(H14C,H14D), C17A(H17C,H17D), C18A(H18C,H18D), C21(H21A,H21B),
 C22(H22A,H22B), C25(H25A,H25B), C26(H26A,H26B)
4.b Aromatic/amide H refined with riding coordinates:
 C5(H5), C7(H7)
4.c Idealised Me refined as rotating group:
 C9(H9A,H9B,H9C), C10(H10A,H10B,H10C), C11(H11A,H11B,H11C), C16(H16A,H16B,
 H16C), C19(H19A,H19B,H19C), C12(H12A,H12B,H12C), C15(H15A,H15B,H15C),
 C12A(H12D,H12E,H12F), C15A(H15D,H15E,H15F), C16A(H16D,H16E,H16F), C19A(H19D,
 H19E,H19F), C20(H20A,H20B,H20C), C23(H23A,H23B,H23C), C24(H24A,H24B,H24C),
 C27(H27A,H27B,H27C)
;
_olex2_computing_structure_refinement_long 'SHELXL-97 (Sheldrick, 2008)'
_olex2_computing_structure_solution_long 'SHELXS-97 (Sheldrick, 2008)'

loop_
_space_group_symop_id
_space_group_symop_operation_xyz
1 'x, y, z'
2 '-x+1/2, y+1/2, -z+1/2'
3 '-x, -y, -z'
4 'x-1/2, -y-1/2, z-1/2'

loop_
_atom_site_label
_atom_site_type_symbol
_atom_site_fract_x
_atom_site_fract_y
_atom_site_fract_z
_atom_site_U_iso_or_equiv
_atom_site_adp_type
_atom_site_occupancy
_atom_site_calc_flag
_atom_site_disorder_assembly
_atom_site_disorder_group
_atom_site_refinement_flags_posn
P1 P 0.29855(7) 0.38053(6) 0.10251(3) 0.03104(17) Uani 1 d A . .
S1 S 0.24454(7) 0.15469(6) 0.16706(3) 0.03515(17) Uani 1 d . . .
P2 P 0.05431(7) 0.19425(7) 0.11234(3) 0.03508(18) Uani 1 d A . .
Na4 Na -0.04232(10) 0.59631(9) 0.04971(4) 0.0300(2) Uani 1 d . . .
O1 O 0.03181(18) 0.38906(17) 0.04279(7) 0.0330(4) Uani 1 d . . .
C1 C 0.3568(3) 0.2714(2) 0.15192(10) 0.0276(5) Uani 1 d . . .
C2 C 0.1144(3) 0.3289(2) 0.08067(9) 0.0277(5) Uani 1 d . . .
C3 C 0.5049(3) 0.2716(2) 0.18517(10) 0.0284(5) Uani 1 d . . .
C4 C 0.5394(3) 0.3534(2) 0.23031(11) 0.0342(6) Uani 1 d . . .
C5 C 0.6790(3) 0.3532(3) 0.26051(12) 0.0400(6) Uani 1 d . . .
H5 H 0.7017 0.4073 0.2915 0.048 Uiso 1 calc . . R
C6 C 0.7853(3) 0.2770(3) 0.24681(12) 0.0394(6) Uani 1 d . . .
C7 C 0.7492(3) 0.1972(3) 0.20190(11) 0.0382(6) Uani 1 d . . .
H7 H 0.8215 0.1442 0.1920 0.046 Uiso 1 calc . . R
C8 C 0.6114(3) 0.1922(2) 0.17108(10) 0.0327(5) Uani 1 d . . .
C9 C 0.4282(3) 0.4424(3) 0.24584(13) 0.0490(8) Uani 1 d . . .
H9A H 0.4101 0.5102 0.2185 0.073 Uiso 1 calc . . GR
H9B H 0.4640 0.4780 0.2825 0.073 Uiso 1 calc . . GR
H9C H 0.3385 0.3967 0.2466 0.073 Uiso 1 calc . . GR
C10 C 0.5796(4) 0.1050(3) 0.12202(12) 0.0479(7) Uani 1 d . . .
H10A H 0.5110 0.0406 0.1291 0.072 Uiso 1 calc . . GR
H10B H 0.6689 0.0648 0.1161 0.072 Uiso 1 calc . . GR
H10C H 0.5380 0.1531 0.0890 0.072 Uiso 1 calc . . GR
C11 C 0.9365(3) 0.2800(3) 0.27931(14) 0.0547(8) Uani 1 d . . .
H11A H 0.9524 0.3594 0.2996 0.082 Uiso 1 calc . . GR
H11B H 1.0052 0.2727 0.2539 0.082 Uiso 1 calc . . GR
H11C H 0.9501 0.2099 0.3055 0.082 Uiso 1 calc . . GR
C16 C -0.2946(6) 0.4129(5) 0.0877(3) 0.0439(6) Uiso 0.565(2) d A 1 .
H16A H -0.2219 0.3535 0.0796 0.066 Uiso 0.565(2) calc A 1 GR
H16B H -0.3903 0.3846 0.0698 0.066 Uiso 0.565(2) calc A 1 GR
H16C H -0.2906 0.4174 0.1277 0.066 Uiso 0.565(2) calc A 1 GR
O4 O -0.2675(5) 0.5310(4) 0.06775(16) 0.0341(4) Uiso 0.565(2) d A 1 .
C17 C -0.3593(6) 0.6233(5) 0.0814(2) 0.0451(6) Uiso 0.565(2) d A 1 .
H17A H -0.3443 0.6319 0.1221 0.054 Uiso 0.565(2) calc A 1 R
H17B H -0.4602 0.5967 0.0685 0.054 Uiso 0.565(2) calc A 1 R
C18 C -0.3370(6) 0.7434(6) 0.0575(2) 0.0451(6) Uiso 0.565(2) d A 1 .
H18A H -0.3764 0.7403 0.0174 0.054 Uiso 0.565(2) calc A 1 R
H18B H -0.3921 0.8076 0.0741 0.054 Uiso 0.565(2) calc A 1 R
O5 O -0.1967(4) 0.7801(3) 0.06446(16) 0.0341(4) Uiso 0.565(2) d A 1 .
C19 C -0.1695(7) 0.8926(6) 0.0387(2) 0.0439(6) Uiso 0.565(2) d A 1 .
H19A H -0.1715 0.8774 -0.0007 0.066 Uiso 0.565(2) calc A 1 GR
H19B H -0.0746 0.9246 0.0557 0.066 Uiso 0.565(2) calc A 1 GR
H19C H -0.2434 0.9544 0.0432 0.066 Uiso 0.565(2) calc A 1 GR
C12 C 0.2297(6) 0.7923(6) 0.0356(2) 0.0439(6) Uiso 0.565(2) d A 1 .
H12A H 0.3027 0.7307 0.0299 0.066 Uiso 0.565(2) calc A 1 GR
H12B H 0.2769 0.8703 0.0501 0.066 Uiso 0.565(2) calc A 1 GR
H12C H 0.1660 0.8093 0.0004 0.066 Uiso 0.565(2) calc A 1 GR
O2 O 0.1520(5) 0.7465(5) 0.07194(18) 0.0341(4) Uiso 0.565(2) d A 1 .
C13 C 0.2172(7) 0.7547(6) 0.1300(2) 0.0451(6) Uiso 0.565(2) d A 1 .
H13A H 0.3124 0.7130 0.1355 0.054 Uiso 0.565(2) calc A 1 R
H13B H 0.2332 0.8442 0.1400 0.054 Uiso 0.565(2) calc A 1 R
C14 C 0.1340(7) 0.6997(6) 0.1656(3) 0.0451(6) Uiso 0.565(2) d A 1 .
H14B H 0.1967 0.6863 0.2019 0.054 Uiso 0.565(2) calc A 1 R
H14A H 0.0586 0.7604 0.1713 0.054 Uiso 0.565(2) calc A 1 R
O3 O 0.0695(4) 0.5902(3) 0.14914(13) 0.0341(4) Uiso 0.565(2) d A 1 .
C15 C 0.0001(6) 0.5334(6) 0.1889(3) 0.0439(6) Uiso 0.565(2) d A 1 .
H15A H -0.0825 0.5847 0.1943 0.066 Uiso 0.565(2) calc A 1 GR
H15B H 0.0677 0.5264 0.2240 0.066 Uiso 0.565(2) calc A 1 GR
H15C H -0.0333 0.4495 0.1762 0.066 Uiso 0.565(2) calc A 1 GR
C12A C 0.1999(15) 0.8432(14) 0.0417(5) 0.0439(6) Uiso 0.223(3) d A 2 .
H12D H 0.1832 0.8085 0.0041 0.066 Uiso 0.223(3) calc A 2 GR
H12E H 0.3033 0.8425 0.0566 0.066 Uiso 0.223(3) calc A 2 GR
H12F H 0.1640 0.9295 0.0407 0.066 Uiso 0.223(3) calc A 2 GR
O2A O 0.1309(13) 0.7735(9) 0.0737(4) 0.0341(4) Uiso 0.223(3) d A 2 .
C13A C 0.1662(16) 0.7919(14) 0.1317(5) 0.0451(6) Uiso 0.223(3) d A 2 .
H13C H 0.2717 0.7819 0.1423 0.054 Uiso 0.223(3) calc A 2 R
H13D H 0.1441 0.8805 0.1390 0.054 Uiso 0.223(3) calc A 2 R
C14A C 0.1040(15) 0.7191(13) 0.1669(6) 0.0451(6) Uiso 0.223(3) d A 2 .
H14C H 0.1836 0.6767 0.1918 0.054 Uiso 0.223(3) calc A 2 R
H14D H 0.0590 0.7774 0.1902 0.054 Uiso 0.223(3) calc A 2 R
O3A O 0.0047(10) 0.6298(8) 0.1489(3) 0.0341(4) Uiso 0.223(3) d A 2 .
C15A C -0.0426(16) 0.5448(14) 0.1853(7) 0.0439(6) Uiso 0.223(3) d A 2 .
H15D H -0.1460 0.5299 0.1738 0.066 Uiso 0.223(3) calc A 2 GR
H15E H -0.0244 0.5798 0.2228 0.066 Uiso 0.223(3) calc A 2 GR
H15F H 0.0096 0.4654 0.1849 0.066 Uiso 0.223(3) calc A 2 GR
C16A C -0.3103(16) 0.3969(11) 0.0607(7) 0.0439(6) Uiso 0.223(3) d A 2 .
H16D H -0.2668 0.3474 0.0344 0.066 Uiso 0.223(3) calc A 2 GR
H16E H -0.4149 0.3847 0.0533 0.066 Uiso 0.223(3) calc A 2 GR
H16F H -0.2713 0.3694 0.0984 0.066 Uiso 0.223(3) calc A 2 GR
O4A O -0.2794(16) 0.5226(11) 0.0550(7) 0.0341(4) Uiso 0.223(3) d A 2 .
C17A C -0.3858(15) 0.6136(11) 0.0606(6) 0.0451(6) Uiso 0.223(3) d A 2 .
H17C H -0.3927 0.6216 0.1002 0.054 Uiso 0.223(3) calc A 2 R
H17D H -0.4802 0.5840 0.0406 0.054 Uiso 0.223(3) calc A 2 R
C18A C -0.3553(14) 0.7370(13) 0.0393(6) 0.0451(6) Uiso 0.223(3) d A 2 .
H18C H -0.4077 0.7423 0.0007 0.054 Uiso 0.223(3) calc A 2 R
H18D H -0.3984 0.8005 0.0608 0.054 Uiso 0.223(3) calc A 2 R
O5A O -0.2242(9) 0.7705(8) 0.0392(4) 0.0341(4) Uiso 0.223(3) d A 2 .
C19A C -0.2027(16) 0.8941(12) 0.0238(6) 0.0439(6) Uiso 0.223(3) d A 2 .
H19D H -0.2458 0.9061 -0.0151 0.066 Uiso 0.223(3) calc A 2 GR
H19E H -0.0993 0.9115 0.0290 0.066 Uiso 0.223(3) calc A 2 GR
H19F H -0.2480 0.9514 0.0468 0.066 Uiso 0.223(3) calc A 2 GR
C20 C 0.2510(14) 0.7394(15) 0.1159(6) 0.0439(6) Uiso 0.2116(19) d A 3 .
H20A H 0.2305 0.6988 0.1494 0.066 Uiso 0.2116(19) calc A 3 GR
H20B H 0.2902 0.8234 0.1251 0.066 Uiso 0.2116(19) calc A 3 GR
H20C H 0.3213 0.6892 0.1005 0.066 Uiso 0.2116(19) calc A 3 GR
O6 O 0.1290(13) 0.7486(13) 0.0785(5) 0.0341(4) Uiso 0.2116(19) d A 3 .
C21 C 0.0582(13) 0.8591(12) 0.0886(6) 0.0451(6) Uiso 0.2116(19) d A 3 .
H21A H 0.1282 0.9288 0.0909 0.054 Uiso 0.2116(19) calc A 3 R
H21B H 0.0300 0.8513 0.1254 0.054 Uiso 0.2116(19) calc A 3 R
C22 C -0.0675(13) 0.8942(12) 0.0497(6) 0.0451(6) Uiso 0.2116(19) d A 3 .
H22A H -0.1074 0.9733 0.0618 0.054 Uiso 0.2116(19) calc A 3 R
H22B H -0.0409 0.9089 0.0130 0.054 Uiso 0.2116(19) calc A 3 R
O7 O -0.1704(9) 0.8006(9) 0.0455(4) 0.0341(4) Uiso 0.2116(19) d A 3 .
C23 C -0.3020(13) 0.8386(13) 0.0109(6) 0.0439(6) Uiso 0.2116(19) d A 3 .
H23A H -0.2810 0.8717 -0.0240 0.066 Uiso 0.2116(19) calc A 3 GR
H23B H -0.3484 0.9038 0.0296 0.066 Uiso 0.2116(19) calc A 3 GR
H23C H -0.3664 0.7661 0.0033 0.066 Uiso 0.2116(19) calc A 3 GR
C24 C -0.3350(16) 0.4147(12) 0.0358(6) 0.0439(6) Uiso 0.2116(19) d A 3 .
H24A H -0.3118 0.3991 -0.0009 0.066 Uiso 0.2116(19) calc A 3 GR
H24B H -0.4386 0.4037 0.0344 0.066 Uiso 0.2116(19) calc A 3 GR
H24C H -0.2820 0.3554 0.0624 0.066 Uiso 0.2116(19) calc A 3 GR
O8 O -0.2955(14) 0.5382(10) 0.0523(6) 0.0341(4) Uiso 0.2116(19) d A 3 .
C25 C -0.3152(14) 0.5682(14) 0.1081(5) 0.0451(6) Uiso 0.2116(19) d A 3 .
H25A H -0.4047 0.5279 0.1150 0.054 Uiso 0.2116(19) calc A 3 R
H25B H -0.3271 0.6601 0.1111 0.054 Uiso 0.2116(19) calc A 3 R
C26 C -0.1952(12) 0.5275(13) 0.1506(5) 0.0451(6) Uiso 0.2116(19) d A 3 .
H26A H -0.2145 0.5503 0.1876 0.054 Uiso 0.2116(19) calc A 3 R
H26B H -0.1847 0.4352 0.1491 0.054 Uiso 0.2116(19) calc A 3 R
O9 O -0.0708(9) 0.5844(8) 0.1419(3) 0.0341(4) Uiso 0.2116(19) d A 3 .
C27 C 0.0467(14) 0.5592(15) 0.1857(6) 0.0439(6) Uiso 0.2116(19) d A 3 .
H27A H 0.0555 0.4684 0.1917 0.066 Uiso 0.2116(19) calc A 3 GR
H27B H 0.0294 0.6001 0.2196 0.066 Uiso 0.2116(19) calc A 3 GR
H27C H 0.1358 0.5918 0.1758 0.066 Uiso 0.2116(19) calc A 3 GR

loop_
_atom_site_aniso_label
_atom_site_aniso_U_11
_atom_site_aniso_U_22
_atom_site_aniso_U_33
_atom_site_aniso_U_23
_atom_site_aniso_U_13
_atom_site_aniso_U_12
P1 0.0270(3) 0.0298(3) 0.0376(4) 0.0115(3) 0.0092(3) 0.0009(3)
S1 0.0377(4) 0.0346(3) 0.0322(3) 0.0120(3) 0.0034(3) -0.0069(3)
P2 0.0334(4) 0.0381(4) 0.0332(3) 0.0091(3) 0.0043(3) -0.0084(3)
Na4 0.0337(5) 0.0292(5) 0.0290(5) 0.0025(4) 0.0104(4) -0.0011(4)
O1 0.0319(9) 0.0371(10) 0.0306(9) 0.0080(7) 0.0073(7) 0.0057(8)
C1 0.0301(12) 0.0259(11) 0.0287(12) 0.0027(9) 0.0103(10) 0.0014(10)
C2 0.0304(12) 0.0293(12) 0.0257(11) 0.0030(9) 0.0110(9) 0.0016(10)
C3 0.0293(12) 0.0269(12) 0.0308(12) 0.0069(9) 0.0100(10) 0.0005(10)
C4 0.0313(13) 0.0329(13) 0.0385(14) 0.0006(11) 0.0066(11) 0.0026(11)
C5 0.0368(14) 0.0404(15) 0.0414(15) -0.0004(12) 0.0033(12) -0.0016(12)
C6 0.0317(14) 0.0423(15) 0.0446(15) 0.0165(12) 0.0079(12) 0.0014(12)
C7 0.0344(14) 0.0403(15) 0.0432(15) 0.0158(12) 0.0163(12) 0.0115(12)
C8 0.0382(14) 0.0310(13) 0.0315(12) 0.0089(10) 0.0135(11) 0.0062(11)
C9 0.0433(16) 0.0490(17) 0.0527(18) -0.0179(14) 0.0030(14) 0.0093(14)
C10 0.0550(18) 0.0477(17) 0.0433(16) -0.0033(13) 0.0148(14) 0.0160(14)
C11 0.0348(16) 0.069(2) 0.0583(19) 0.0183(17) 0.0027(14) 0.0049(15)

loop_
_atom_type_symbol
_atom_type_description
_atom_type_scat_dispersion_real
_atom_type_scat_dispersion_imag
_atom_type_scat_source
C C 0.0033 0.0016 'International Tables Vol C Tables 4.2.6.8 and 6.1.1.4'
H H 0.0000 0.0000 'International Tables Vol C Tables 4.2.6.8 and 6.1.1.4'
Na Na 0.0362 0.0249 'International Tables Vol C Tables 4.2.6.8 and 6.1.1.4'
O O 0.0106 0.0060 'International Tables Vol C Tables 4.2.6.8 and 6.1.1.4'
P P 0.1023 0.0942 'International Tables Vol C Tables 4.2.6.8 and 6.1.1.4'
S S 0.1246 0.1234 'International Tables Vol C Tables 4.2.6.8 and 6.1.1.4'

loop_
_geom_angle_atom_site_label_1
_geom_angle_atom_site_label_2
_geom_angle_atom_site_label_3
_geom_angle
_geom_angle_site_symmetry_1
_geom_angle_site_symmetry_3
C1 P1 C2 100.11(11) . .
C1 S1 P2 101.98(9) . .
C2 P2 S1 98.08(9) . .
O1 Na4 O1 85.74(7) 3_565 .
O1 Na4 O4 113.95(11) 3_565 .
O1 Na4 O4 91.53(13) . .
O1 Na4 O2 114.63(12) . .
O1 Na4 O2 90.80(12) 3_565 .
O1 Na4 O3 88.06(10) . .
O1 Na4 O3 152.75(10) 3_565 .
O1 Na4 O2A 122.7(3) . .
O1 Na4 O2A 92.3(3) 3_565 .
O1 Na4 O3A 102.1(2) . .
O1 Na4 O3A 162.1(2) 3_565 .
O1 Na4 O4A 89.4(3) . .
O1 Na4 O4A 106.3(4) 3_565 .
O1 Na4 O6 96.0(3) 3_565 .
O1 Na4 O7 167.8(2) . .
O1 Na4 O7 90.4(2) 3_565 .
O1 Na4 O8 104.7(4) 3_565 .
O1 Na4 O8 93.9(3) . .
O1 Na4 O9 175.9(2) 3_565 .
O4 Na4 O2 145.72(13) . .
O4 Na4 O3 92.69(13) . .
O4 Na4 O2A 139.0(3) . .
O4 Na4 O3A 82.2(2) . .
O4 Na4 O4A 7.8(4) . .
O4 Na4 O7 79.5(2) . .
O4 Na4 O8 9.7(3) . .
O2 Na4 O3 67.87(13) . .
O2 Na4 O2A 8.1(3) . .
O2 Na4 O3A 71.3(2) . .
O2 Na4 O7 76.9(2) . .
O2 Na4 O8 148.6(3) . .
O3 Na4 O2A 69.0(2) . .
O3A Na4 O3 17.3(2) . .
O3A Na4 O2A 69.9(3) . .
O3A Na4 O7 85.0(3) . .
O3A Na4 O8 90.9(4) . .
O4A Na4 O2 151.8(3) . .
O4A Na4 O3 100.1(4) . .
O4A Na4 O2A 144.4(4) . .
O4A Na4 O3A 90.0(4) . .
O4A Na4 O7 80.6(4) . .
O4A Na4 O8 5.0(5) . .
O6 Na4 O1 119.0(3) . .
O6 Na4 O4 139.1(3) . .
O6 Na4 O2 6.6(3) . .
O6 Na4 O3 64.2(3) . .
O6 Na4 O2A 5.4(5) . .
O6 Na4 O3A 66.1(4) . .
O6 Na4 O4A 145.3(4) . .
O6 Na4 O7 72.9(4) . .
O6 Na4 O8 142.4(4) . .
O6 Na4 O9 86.3(4) . .
O7 Na4 O3 100.5(2) . .
O7 Na4 O2A 69.0(3) . .
O8 Na4 O3 102.2(4) . .
O8 Na4 O2A 140.8(4) . .
O8 Na4 O7 75.8(3) . .
O9 Na4 O1 96.2(2) . .
O9 Na4 O4 62.4(2) . .
O9 Na4 O2 91.7(2) . .
O9 Na4 O3 31.3(2) . .
O9 Na4 O2A 89.7(3) . .
O9 Na4 O3A 20.5(2) . .
O9 Na4 O4A 70.1(4) . .
O9 Na4 O7 87.0(3) . .
O9 Na4 O8 71.5(4) . .
Na4 O1 Na4 94.26(7) 3_565 .
C2 O1 Na4 128.88(15) . 3_565
C2 O1 Na4 125.09(16) . .
P1 C1 S1 121.08(15) . .
C3 C1 P1 122.96(17) . .
C3 C1 S1 115.95(17) . .
P2 C2 P1 118.74(13) . .
O1 C2 P1 119.57(18) . .
O1 C2 P2 121.69(19) . .
C4 C3 C1 119.9(2) . .
C4 C3 C8 119.6(2) . .
C8 C3 C1 120.5(2) . .
C3 C4 C9 121.0(2) . .
C5 C4 C3 119.0(2) . .
C5 C4 C9 120.0(2) . .
C4 C5 H5 118.9 . .
C6 C5 C4 122.1(3) . .
C6 C5 H5 118.9 . .
C5 C6 C7 118.0(3) . .
C5 C6 C11 121.3(3) . .
C7 C6 C11 120.6(3) . .
C6 C7 H7 118.9 . .
C8 C7 C6 122.2(2) . .
C8 C7 H7 118.9 . .
C3 C8 C10 121.2(2) . .
C7 C8 C3 119.1(2) . .
C7 C8 C10 119.7(2) . .
C4 C9 H9A 109.5 . .
C4 C9 H9B 109.5 . .
C4 C9 H9C 109.5 . .
H9A C9 H9B 109.5 . .
H9A C9 H9C 109.5 . .
H9B C9 H9C 109.5 . .
C8 C10 H10A 109.5 . .
C8 C10 H10B 109.5 . .
C8 C10 H10C 109.5 . .
H10A C10 H10B 109.5 . .
H10A C10 H10C 109.5 . .
H10B C10 H10C 109.5 . .
C6 C11 H11A 109.5 . .
C6 C11 H11B 109.5 . .
C6 C11 H11C 109.5 . .
H11A C11 H11B 109.5 . .
H11A C11 H11C 109.5 . .
H11B C11 H11C 109.5 . .
C16 O4 Na4 124.2(4) . .
C17 O4 Na4 117.3(3) . .
C17 O4 C16 113.2(4) . .
O4 C17 H17A 109.0 . .
O4 C17 H17B 109.0 . .
O4 C17 C18 112.8(5) . .
H17A C17 H17B 107.8 . .
C18 C17 H17A 109.0 . .
C18 C17 H17B 109.0 . .
C17 C18 H18A 108.7 . .
C17 C18 H18B 108.7 . .
H18A C18 H18B 107.6 . .
O5 C18 C17 114.4(5) . .
O5 C18 H18A 108.7 . .
O5 C18 H18B 108.7 . .
C18 O5 Na4 109.6(3) . .
C18 O5 C19 116.2(4) . .
C19 O5 Na4 116.4(3) . .
C12 O2 Na4 124.8(4) . .
C12 O2 C13 116.4(5) . .
C13 O2 Na4 115.7(4) . .
O2 C13 H13A 108.8 . .
O2 C13 H13B 108.8 . .
H13A C13 H13B 107.7 . .
C14 C13 O2 113.7(5) . .
C14 C13 H13A 108.8 . .
C14 C13 H13B 108.8 . .
C13 C14 H14B 108.1 . .
C13 C14 H14A 108.1 . .
H14B C14 H14A 107.3 . .
O3 C14 C13 116.6(5) . .
O3 C14 H14B 108.1 . .
O3 C14 H14A 108.1 . .
C14 O3 Na4 111.3(3) . .
C14 O3 C15 113.9(5) . .
C15 O3 Na4 121.7(3) . .
H12D C12A H12E 109.5 . .
H12D C12A H12F 109.5 . .
H12E C12A H12F 109.5 . .
O2A C12A H12D 109.5 . .
O2A C12A H12E 109.5 . .
O2A C12A H12F 109.5 . .
C12A O2A Na4 130.4(9) . .
C12A O2A C13A 117.7(11) . .
C13A O2A Na4 111.6(7) . .
O2A C13A H13C 107.2 . .
O2A C13A H13D 107.2 . .
H13C C13A H13D 106.9 . .
C14A C13A O2A 120.4(12) . .
C14A C13A H13C 107.2 . .
C14A C13A H13D 107.2 . .
C13A C14A H14C 106.6 . .
C13A C14A H14D 106.6 . .
H14C C14A H14D 106.6 . .
O3A C14A C13A 122.7(13) . .
O3A C14A H14C 106.6 . .
O3A C14A H14D 106.6 . .
C14A O3A Na4 115.1(8) . .
C14A O3A C15A 121.7(11) . .
C15A O3A Na4 121.7(8) . .
O3A C15A H15D 109.5 . .
O3A C15A H15E 109.5 . .
O3A C15A H15F 109.5 . .
H15D C15A H15E 109.5 . .
H15D C15A H15F 109.5 . .
H15E C15A H15F 109.5 . .
H16D C16A H16E 109.5 . .
H16D C16A H16F 109.5 . .
H16E C16A H16F 109.5 . .
O4A C16A H16D 109.5 . .
O4A C16A H16E 109.5 . .
O4A C16A H16F 109.5 . .
C16A O4A Na4 122.6(10) . .
C16A O4A C17A 119.0(12) . .
C17A O4A Na4 117.7(8) . .
O4A C17A H17C 109.0 . .
O4A C17A H17D 109.0 . .
O4A C17A C18A 113.0(11) . .
H17C C17A H17D 107.8 . .
C18A C17A H17C 109.0 . .
C18A C17A H17D 109.0 . .
C17A C18A H18C 107.3 . .
C17A C18A H18D 107.3 . .
H18C C18A H18D 106.9 . .
O5A C18A C17A 120.0(12) . .
O5A C18A H18C 107.3 . .
O5A C18A H18D 107.3 . .
C18A O5A Na4 115.7(8) . .
C18A O5A C19A 116.6(11) . .
C19A O5A Na4 126.6(8) . .
O5A C19A H19D 109.5 . .
O5A C19A H19E 109.5 . .
O5A C19A H19F 109.5 . .
H19D C19A H19E 109.5 . .
H19D C19A H19F 109.5 . .
H19E C19A H19F 109.5 . .
C20 O6 Na4 128.8(11) . .
C20 O6 C21 108.7(12) . .
C21 O6 Na4 108.3(8) . .
Na4 C21 H21A 150.9 . .
Na4 C21 H21B 95.2 . .
O6 C21 Na4 45.9(6) . .
O6 C21 H21A 107.9 . .
O6 C21 H21B 107.9 . .
O6 C21 C22 117.8(12) . .
H21A C21 H21B 107.2 . .
C22 C21 Na4 81.8(8) . .
C22 C21 H21A 107.9 . .
C22 C21 H21B 107.9 . .
C21 C22 H22A 109.6 . .
C21 C22 H22B 109.6 . .
H22A C22 H22B 108.1 . .
O7 C22 C21 110.3(11) . .
O7 C22 H22A 109.6 . .
O7 C22 H22B 109.6 . .
C22 O7 Na4 107.4(7) . .
C22 O7 C23 111.3(10) . .
C23 O7 Na4 129.5(8) . .
C24 O8 Na4 115.6(9) . .
C24 O8 C25 114.0(12) . .
C25 O8 Na4 104.8(9) . .
O8 C25 H25A 108.9 . .
O8 C25 H25B 108.9 . .
O8 C25 C26 113.4(11) . .
H25A C25 H25B 107.7 . .
C26 C25 H25A 108.9 . .
C26 C25 H25B 108.9 . .
C25 C26 H26A 109.8 . .
C25 C26 H26B 109.8 . .
H26A C26 H26B 108.2 . .
O9 C26 C25 109.5(10) . .
O9 C26 H26A 109.8 . .
O9 C26 H26B 109.8 . .
C26 O9 Na4 115.2(7) . .
C26 O9 C27 111.8(10) . .
C27 O9 Na4 122.3(8) . .

loop_
_geom_bond_atom_site_label_1
_geom_bond_atom_site_label_2
_geom_bond_distance
_geom_bond_site_symmetry_2
P1 C1 1.700(2) .
P1 C2 1.812(3) .
S1 P2 2.0864(9) .
S1 C1 1.718(2) .
P2 C2 1.773(2) .
Na4 O1 2.2986(19) 3_565
Na4 O1 2.332(2) .
Na4 O4 2.353(5) .
Na4 O2 2.423(5) .
Na4 O3 2.485(3) .
Na4 O2A 2.500(11) .
Na4 O3A 2.425(8) .
Na4 O4A 2.397(15) .
Na4 O6 2.312(13) .
Na4 O7 2.484(9) .
Na4 O8 2.482(13) .
Na4 O9 2.332(8) .
O1 Na4 2.2986(19) 3_565
O1 C2 1.276(3) .
C1 C3 1.489(3) .
C3 C4 1.403(4) .
C3 C8 1.405(3) .
C4 C5 1.393(4) .
C4 C9 1.513(4) .
C5 H5 0.9500 .
C5 C6 1.378(4) .
C6 C7 1.387(4) .
C6 C11 1.508(4) .
C7 H7 0.9500 .
C7 C8 1.385(4) .
C8 C10 1.509(4) .
C9 H9A 0.9800 .
C9 H9B 0.9800 .
C9 H9C 0.9800 .
C10 H10A 0.9800 .
C10 H10B 0.9800 .
C10 H10C 0.9800 .
C11 H11A 0.9800 .
C11 H11B 0.9800 .
C11 H11C 0.9800 .
C16 H16A 0.9800 .
C16 H16B 0.9800 .
C16 H16C 0.9800 .
C16 O4 1.391(7) .
O4 C17 1.391(7) .
C17 H17A 0.9900 .
C17 H17B 0.9900 .
C17 C18 1.440(8) .
C18 H18A 0.9900 .
C18 H18B 0.9900 .
C18 O5 1.363(7) .
O5 C19 1.400(7) .
C19 H19A 0.9800 .
C19 H19B 0.9800 .
C19 H19C 0.9800 .
C12 H12A 0.9800 .
C12 H12B 0.9800 .
C12 H12C 0.9800 .
C12 O2 1.344(6) .
O2 C13 1.452(7) .
C13 H13A 0.9900 .
C13 H13B 0.9900 .
C13 C14 1.405(8) .
C14 H14B 0.9900 .
C14 H14A 0.9900 .
C14 O3 1.345(7) .
O3 C15 1.407(6) .
C15 H15A 0.9800 .
C15 H15B 0.9800 .
C15 H15C 0.9800 .
C12A H12D 0.9800 .
C12A H12E 0.9800 .
C12A H12F 0.9800 .
C12A O2A 1.334(13) .
O2A C13A 1.417(13) .
C13A H13C 0.9900 .
C13A H13D 0.9900 .
C13A C14A 1.370(14) .
C14A H14C 0.9900 .
C14A H14D 0.9900 .
C14A O3A 1.354(14) .
O3A C15A 1.402(13) .
C15A H15D 0.9800 .
C15A H15E 0.9800 .
C15A H15F 0.9800 .
C16A H16D 0.9800 .
C16A H16E 0.9800 .
C16A H16F 0.9800 .
C16A O4A 1.384(13) .
O4A C17A 1.420(14) .
C17A H17C 0.9900 .
C17A H17D 0.9900 .
C17A C18A 1.463(14) .
C18A H18C 0.9900 .
C18A H18D 0.9900 .
C18A O5A 1.290(13) .
O5A C19A 1.394(13) .
C19A H19D 0.9800 .
C19A H19E 0.9800 .
C19A H19F 0.9800 .
C20 H20A 0.9800 .
C20 H20B 0.9800 .
C20 H20C 0.9800 .
C20 O6 1.343(14) .
O6 C21 1.397(14) .
C21 H21A 0.9900 .
C21 H21B 0.9900 .
C21 C22 1.436(14) .
C22 H22A 0.9900 .
C22 H22B 0.9900 .
C22 O7 1.384(13) .
O7 C23 1.434(13) .
C23 H23A 0.9800 .
C23 H23B 0.9800 .
C23 H23C 0.9800 .
C24 H24A 0.9800 .
C24 H24B 0.9800 .
C24 H24C 0.9800 .
C24 O8 1.408(13) .
O8 C25 1.451(15) .
C25 H25A 0.9900 .
C25 H25B 0.9900 .
C25 C26 1.463(14) .
C26 H26A 0.9900 .
C26 H26B 0.9900 .
C26 O9 1.372(12) .
O9 C27 1.427(12) .
C27 H27A 0.9800 .
C27 H27B 0.9800 .
C27 H27C 0.9800 .

loop_
_geom_torsion_atom_site_label_1
_geom_torsion_atom_site_label_2
_geom_torsion_atom_site_label_3
_geom_torsion_atom_site_label_4
_geom_torsion
_geom_torsion_site_symmetry_1
_geom_torsion_site_symmetry_4
P1 C1 C3 C4 79.7(3) . .
P1 C1 C3 C8 -99.1(3) . .
S1 P2 C2 P1 0.83(14) . .
S1 P2 C2 O1 -179.84(18) . .
S1 C1 C3 C4 -99.3(2) . .
S1 C1 C3 C8 81.9(3) . .
P2 S1 C1 P1 0.14(16) . .
P2 S1 C1 C3 179.11(16) . .
Na4 O1 C2 P1 68.8(3) 3_565 .
Na4 O1 C2 P1 -64.3(2) . .
Na4 O1 C2 P2 116.33(18) . .
Na4 O1 C2 P2 -110.58(19) 3_565 .
Na4 O4 C17 C18 28.4(6) . .
Na4 O2 C13 C14 -16.0(7) . .
Na4 O2A C13A C14A -1.8(18) . .
Na4 O4A C17A C18A 24.5(17) . .
Na4 O6 C21 C22 -42.6(14) . .
Na4 C21 C22 O7 29.4(10) . .
Na4 O8 C25 C26 -44.3(12) . .
O1 Na4 O1 Na4 0.0 3_565 3_565
O1 Na4 O1 C2 145.2(2) 3_565 .
O1 Na4 O4 C16 21.3(4) . .
O1 Na4 O4 C16 107.3(4) 3_565 .
O1 Na4 O4 C17 173.9(4) . .
O1 Na4 O4 C17 -100.1(4) 3_565 .
O1 Na4 O5 C18 92.1(3) 3_565 .
O1 Na4 O5 C18 -21.3(5) . .
O1 Na4 O5 C19 -42.3(3) 3_565 .
O1 Na4 O5 C19 -155.7(3) . .
O1 Na4 O2 C12 78.5(4) . .
O1 Na4 O2 C12 -7.2(4) 3_565 .
O1 Na4 O2 C13 -166.4(4) 3_565 .
O1 Na4 O2 C13 -80.7(4) . .
O1 Na4 O3 C14 64.9(4) 3_565 .
O1 Na4 O3 C14 141.7(3) . .
O1 Na4 O3 C15 -79.4(4) . .
O1 Na4 O3 C15 -156.3(4) 3_565 .
O1 Na4 O2A C12A 85.4(12) . .
O1 Na4 O2A C12A -1.1(12) 3_565 .
O1 Na4 O2A C13A -88.9(10) . .
O1 Na4 O2A C13A -175.3(9) 3_565 .
O1 Na4 O3A C14A 2.4(14) 3_565 .
O1 Na4 O3A C14A 116.9(9) . .
O1 Na4 O3A C15A -49.4(9) . .
O1 Na4 O3A C15A -164.0(8) 3_565 .
O1 Na4 O4A C16A 94.3(13) 3_565 .
O1 Na4 O4A C16A 8.9(13) . .
O1 Na4 O4A C17A -95.0(11) 3_565 .
O1 Na4 O4A C17A 179.6(12) . .
O1 Na4 O5A C18A 105.0(9) 3_565 .
O1 Na4 O5A C18A 25.2(13) . .
O1 Na4 O5A C19A -142.8(8) . .
O1 Na4 O5A C19A -63.0(10) 3_565 .
O1 Na4 O6 C20 -123.9(12) 3_565 .
O1 Na4 O6 C20 -35.5(14) . .
O1 Na4 O6 C21 -169.8(8) . .
O1 Na4 O6 C21 101.7(9) 3_565 .
O1 Na4 C21 O6 15.3(11) . .
O1 Na4 C21 O6 -82.0(9) 3_565 .
O1 Na4 C21 C22 60.8(8) 3_565 .
O1 Na4 C21 C22 158.0(6) . .
O1 Na4 O7 C22 -82.1(8) 3_565 .
O1 Na4 O7 C22 -153.3(9) . .
O1 Na4 O7 C23 56.5(10) 3_565 .
O1 Na4 O7 C23 -14.7(19) . .
O1 Na4 O8 C24 -15.1(11) . .
O1 Na4 O8 C24 71.6(11) 3_565 .
O1 Na4 O8 C25 111.3(8) . .
O1 Na4 O8 C25 -162.1(7) 3_565 .
O1 Na4 O9 C26 -78.7(8) . .
O1 Na4 O9 C26 38(4) 3_565 .
O1 Na4 O9 C27 180(100) 3_565 .
O1 Na4 O9 C27 62.8(10) . .
C1 P1 C2 P2 -0.78(17) . .
C1 P1 C2 O1 179.88(19) . .
C1 S1 P2 C2 -0.53(12) . .
C1 C3 C4 C5 -179.2(2) . .
C1 C3 C4 C9 -0.2(4) . .
C1 C3 C8 C7 178.2(2) . .
C1 C3 C8 C10 0.2(4) . .
C2 P1 C1 S1 0.32(17) . .
C2 P1 C1 C3 -178.6(2) . .
C3 C4 C5 C6 1.3(4) . .
C4 C3 C8 C7 -0.6(4) . .
C4 C3 C8 C10 -178.6(2) . .
C4 C5 C6 C7 -1.0(4) . .
C4 C5 C6 C11 178.8(3) . .
C5 C6 C7 C8 -0.1(4) . .
C6 C7 C8 C3 0.9(4) . .
C6 C7 C8 C10 178.9(3) . .
C8 C3 C4 C5 -0.4(4) . .
C8 C3 C4 C9 178.6(2) . .
C9 C4 C5 C6 -177.7(3) . .
C11 C6 C7 C8 -179.9(3) . .
C16 O4 C17 C18 -176.0(5) . .
O4 Na4 O1 Na4 113.91(11) . 3_565
O4 Na4 O1 C2 -100.8(2) . .
O4 Na4 O5 C18 -19.0(3) . .
O4 Na4 O5 C19 -153.3(4) . .
O4 Na4 O2 C12 -145.0(4) . .
O4 Na4 O2 C13 55.7(5) . .
O4 Na4 O3 C14 -126.9(4) . .
O4 Na4 O3 C15 12.0(4) . .
O4 Na4 O2A C12A -132.8(11) . .
O4 Na4 O2A C13A 52.9(11) . .
O4 Na4 O3A C14A -153.1(9) . .
O4 Na4 O3A C15A 40.5(9) . .
O4 Na4 O4A C16A -97(4) . .
O4 Na4 O4A C17A 73(3) . .
O4 Na4 O5A C18A -11.2(9) . .
O4 Na4 O5A C19A -179.2(11) . .
O4 Na4 O6 C20 97.9(13) . .
O4 Na4 O6 C21 -36.5(11) . .
O4 Na4 C21 O6 154.1(8) . .
O4 Na4 C21 C22 -63.1(9) . .
O4 Na4 O7 C22 163.6(8) . .
O4 Na4 O7 C23 -57.8(10) . .
O4 Na4 O8 C24 -91.0(19) . .
O4 Na4 O8 C25 35.4(18) . .
O4 Na4 O9 C26 9.8(8) . .
O4 Na4 O9 C27 151.3(10) . .
O4 C17 C18 O5 -48.1(7) . .
C17 C18 O5 Na4 41.5(5) . .
C17 C18 O5 C19 176.0(5) . .
C12 O2 C13 C14 -177.0(5) . .
O2 Na4 O1 Na4 -88.93(13) . 3_565
O2 Na4 O1 C2 56.3(2) . .
O2 Na4 O4 C16 -120.0(4) . .
O2 Na4 O4 C17 32.6(5) . .
O2 Na4 O5 C18 -178.5(3) . .
O2 Na4 O5 C19 47.1(3) . .
O2 Na4 O3 C14 24.1(3) . .
O2 Na4 O3 C15 162.9(4) . .
O2 Na4 O2A C12A 78(2) . .
O2 Na4 O2A C13A -96(2) . .
O2 Na4 O3A C14A 4.8(9) . .
O2 Na4 O3A C15A -161.6(10) . .
O2 Na4 O4A C16A -140.5(10) . .
O2 Na4 O4A C17A 30.2(18) . .
O2 Na4 O5A C18A -164.2(9) . .
O2 Na4 O5A C19A 27.8(10) . .
O2 Na4 O6 C20 -86(4) . .
O2 Na4 O6 C21 140(4) . .
O2 Na4 C21 O6 -8.2(8) . .
O2 Na4 C21 C22 134.5(11) . .
O2 Na4 O7 C22 8.7(8) . .
O2 Na4 O7 C23 147.3(10) . .
O2 Na4 O8 C24 -171.2(8) . .
O2 Na4 O8 C25 -44.8(12) . .
O2 Na4 O9 C26 166.3(8) . .
O2 Na4 O9 C27 -52.2(10) . .
O2 C13 C14 O3 41.1(8) . .
C13 C14 O3 Na4 -43.9(6) . .
C13 C14 O3 C15 173.8(5) . .
O3 Na4 O1 Na4 -153.45(10) . 3_565
O3 Na4 O1 C2 -8.2(2) . .
O3 Na4 O4 C16 -66.9(4) . .
O3 Na4 O4 C17 85.7(4) . .
O3 Na4 O5 C18 -111.1(3) . .
O3 Na4 O5 C19 114.5(3) . .
O3 Na4 O2 C12 155.4(5) . .
O3 Na4 O2 C13 -3.8(4) . .
O3 Na4 O2A C12A 158.6(13) . .
O3 Na4 O2A C13A -15.7(9) . .
O3 Na4 O3A C14A 80.1(11) . .
O3 Na4 O3A C15A -86.3(11) . .
O3 Na4 O4A C16A -79.0(13) . .
O3 Na4 O4A C17A 91.7(12) . .
O3 Na4 O5A C18A -97.2(9) . .
O3 Na4 O5A C19A 94.9(10) . .
O3 Na4 O6 C20 36.4(12) . .
O3 Na4 O6 C21 -97.9(9) . .
O3 Na4 C21 O6 71.4(9) . .
O3 Na4 C21 C22 -145.8(9) . .
O3 Na4 O7 C22 72.8(8) . .
O3 Na4 O7 C23 -148.6(10) . .
O3 Na4 O8 C24 -103.9(11) . .
O3 Na4 O8 C25 22.4(8) . .
O3 Na4 O9 C26 -154.6(11) . .
O3 Na4 O9 C27 -13.1(8) . .
C12A O2A C13A C14A -176.9(14) . .
O2A Na4 O1 Na4 -90.0(3) . 3_565
O2A Na4 O1 C2 55.2(3) . .
O2A Na4 O4 C16 -127.4(5) . .
O2A Na4 O4 C17 25.2(6) . .
O2A Na4 O5 C18 -178.8(4) . .
O2A Na4 O5 C19 46.8(4) . .
O2A Na4 O2 C12 -108(2) . .
O2A Na4 O2 C13 93(2) . .
O2A Na4 O3 C14 15.4(4) . .
O2A Na4 O3 C15 154.2(5) . .
O2A Na4 O3A C14A -3.7(9) . .
O2A Na4 O3A C15A -170.1(10) . .
O2A Na4 O4A C16A -146.9(11) . .
O2A Na4 O4A C17A 23.8(17) . .
O2A Na4 O5A C18A -162.6(10) . .
O2A Na4 O5A C19A 29.4(10) . .
O2A Na4 O6 C20 -171(7) . .
O2A Na4 O6 C21 55(5) . .
O2A Na4 C21 O6 -11.2(11) . .
O2A Na4 C21 C22 131.5(14) . .
O2A Na4 O7 C22 10.3(8) . .
O2A Na4 O7 C23 148.9(11) . .
O2A Na4 O8 C24 -175.5(9) . .
O2A Na4 O8 C25 -49.2(11) . .
O2A Na4 O9 C26 158.4(9) . .
O2A Na4 O9 C27 -60.1(10) . .
O2A C13A C14A O3A -2(2) . .
C13A C14A O3A Na4 4.6(18) . .
C13A C14A O3A C15A 170.9(14) . .
O3A Na4 O1 Na4 -163.8(2) . 3_565
O3A Na4 O1 C2 -18.5(3) . .
O3A Na4 O4 C16 -80.7(4) . .
O3A Na4 O4 C17 71.9(4) . .
O3A Na4 O5 C18 -106.2(4) . .
O3A Na4 O5 C19 119.4(4) . .
O3A Na4 O2 C12 173.6(5) . .
O3A Na4 O2 C13 14.3(4) . .
O3A Na4 O3 C14 -74.2(8) . .
O3A Na4 O3 C15 64.6(8) . .
O3A Na4 O2A C12A 177.1(13) . .
O3A Na4 O2A C13A 2.8(9) . .
O3A Na4 O4A C16A -93.1(13) . .
O3A Na4 O4A C17A 77.5(12) . .
O3A Na4 O5A C18A -92.9(9) . .
O3A Na4 O5A C19A 99.1(10) . .
O3A Na4 O6 C20 55.5(12) . .
O3A Na4 O6 C21 -78.9(9) . .
O3A Na4 C21 O6 88.9(9) . .
O3A Na4 C21 C22 -128.3(9) . .
O3A Na4 O7 C22 80.7(8) . .
O3A Na4 O7 C23 -140.8(10) . .
O3A Na4 O8 C24 -117.2(11) . .
O3A Na4 O8 C25 9.1(8) . .
O3A Na4 O9 C26 173.1(14) . .
O3A Na4 O9 C27 -45.3(11) . .
C16A O4A C17A C18A -164.5(15) . .
O4A Na4 O1 Na4 106.4(4) . 3_565
O4A Na4 O1 C2 -108.3(4) . .
O4A Na4 O4 C16 95(3) . .
O4A Na4 O4 C17 -112(3) . .
O4A Na4 O5 C18 -11.1(5) . .
O4A Na4 O5 C19 -145.5(5) . .
O4A Na4 O2 C12 -135.5(9) . .
O4A Na4 O2 C13 65.2(10) . .
O4A Na4 O3 C14 -129.3(4) . .
O4A Na4 O3 C15 9.6(5) . .
O4A Na4 O2A C12A -123.7(13) . .
O4A Na4 O2A C13A 62.0(13) . .
O4A Na4 O3A C14A -153.7(9) . .
O4A Na4 O3A C15A 39.9(10) . .
O4A Na4 O5A C18A -2.8(10) . .
O4A Na4 O5A C19A -170.8(11) . .
O4A Na4 O6 C20 105.6(15) . .
O4A Na4 O6 C21 -28.7(14) . .
O4A Na4 C21 O6 161.3(9) . .
O4A Na4 C21 C22 -56.0(10) . .
O4A Na4 O7 C22 171.4(9) . .
O4A Na4 O7 C23 -50.0(11) . .
O4A Na4 O8 C24 -38(7) . .
O4A Na4 O8 C25 88(8) . .
O4A Na4 O9 C26 8.4(8) . .
O4A Na4 O9 C27 149.9(10) . .
O4A C17A C18A O5A -28(2) . .
C17A C18A O5A Na4 17.4(16) . .
C17A C18A O5A C19A -173.4(12) . .
C20 O6 C21 Na4 -144.0(14) . .
C20 O6 C21 C22 173.4(13) . .
O6 Na4 O1 Na4 -94.5(3) . 3_565
O6 Na4 O1 C2 50.7(4) . .
O6 Na4 O4 C16 -119.2(6) . .
O6 Na4 O4 C17 33.4(7) . .
O6 Na4 O5 C18 -174.3(4) . .
O6 Na4 O5 C19 51.3(4) . .
O6 Na4 O2 C12 -149(4) . .
O6 Na4 O2 C13 52(3) . .
O6 Na4 O3 C14 18.0(5) . .
O6 Na4 O3 C15 156.9(5) . .
O6 Na4 O2A C12A 132(6) . .
O6 Na4 O2A C13A -42(5) . .
O6 Na4 O3A C14A 0.4(9) . .
O6 Na4 O3A C15A -166.0(10) . .
O6 Na4 O4A C16A -137.7(12) . .
O6 Na4 O4A C17A 32.9(17) . .
O6 Na4 O5A C18A -159.0(10) . .
O6 Na4 O5A C19A 33.0(10) . .
O6 Na4 C21 C22 142.8(14) . .
O6 Na4 O7 C22 14.1(8) . .
O6 Na4 O7 C23 152.7(11) . .
O6 Na4 O8 C24 -167.3(10) . .
O6 Na4 O8 C25 -40.9(11) . .
O6 Na4 O9 C26 162.5(9) . .
O6 Na4 O9 C27 -56.0(10) . .
O6 C21 C22 O7 58.8(17) . .
C21 C22 O7 Na4 -38.7(13) . .
C21 C22 O7 C23 174.5(11) . .
O7 Na4 O1 Na4 71.7(11) . 3_565
O7 Na4 O1 C2 -143.1(11) . .
O7 Na4 O4 C16 -167.1(5) . .
O7 Na4 O4 C17 -14.5(4) . .
O7 Na4 O5 C18 120.8(12) . .
O7 Na4 O5 C19 -13.6(10) . .
O7 Na4 O2 C12 -97.3(5) . .
O7 Na4 O2 C13 103.4(5) . .
O7 Na4 O3 C14 -47.1(4) . .
O7 Na4 O3 C15 91.8(4) . .
O7 Na4 O2A C12A -90.5(12) . .
O7 Na4 O2A C13A 95.2(10) . .
O7 Na4 O3A C14A -73.1(9) . .
O7 Na4 O3A C15A 120.5(10) . .
O7 Na4 O4A C16A -178.1(14) . .
O7 Na4 O4A C17A -7.4(11) . .
O7 Na4 O5A C18A -163(2) . .
O7 Na4 O5A C19A 29.2(14) . .
O7 Na4 O6 C20 147.5(13) . .
O7 Na4 O6 C21 13.2(8) . .
O7 Na4 C21 O6 -162.9(11) . .
O7 Na4 C21 C22 -20.2(7) . .
O7 Na4 O8 C24 158.2(12) . .
O7 Na4 O8 C25 -75.5(8) . .
O7 Na4 O9 C26 89.4(8) . .
O7 Na4 O9 C27 -129.0(10) . .
C24 O8 C25 C26 83.1(16) . .
O8 Na4 O1 Na4 104.5(4) . 3_565
O8 Na4 O1 C2 -110.3(4) . .
O8 Na4 O4 C16 126(2) . .
O8 Na4 O4 C17 -82(2) . .
O8 Na4 O5 C18 -8.7(5) . .
O8 Na4 O5 C19 -143.1(5) . .
O8 Na4 O2 C12 -127.8(7) . .
O8 Na4 O2 C13 72.9(8) . .
O8 Na4 O3 C14 -124.7(4) . .
O8 Na4 O3 C15 14.2(5) . .
O8 Na4 O2A C12A -117.9(13) . .
O8 Na4 O2A C13A 67.8(12) . .
O8 Na4 O3A C14A -148.8(9) . .
O8 Na4 O3A C15A 44.8(10) . .
O8 Na4 O4A C16A 166(9) . .
O8 Na4 O4A C17A -23(7) . .
O8 Na4 O5A C18A -1.7(10) . .
O8 Na4 O5A C19A -169.7(11) . .
O8 Na4 O6 C20 112.4(13) . .
O8 Na4 O6 C21 -21.9(12) . .
O8 Na4 C21 O6 165.0(9) . .
O8 Na4 C21 C22 -52.2(9) . .
O8 Na4 O7 C22 172.9(9) . .
O8 Na4 O7 C23 -48.6(10) . .
O8 Na4 O9 C26 13.4(8) . .
O8 Na4 O9 C27 154.9(10) . .
O8 C25 C26 O9 59.5(15) . .
C25 C26 O9 Na4 -41.1(13) . .
C25 C26 O9 C27 173.4(11) . .
O9 Na4 O1 Na4 176.3(2) . 3_565
O9 Na4 O1 C2 -38.5(3) . .
O9 Na4 O4 C16 -74.9(5) . .
O9 Na4 O4 C17 77.7(4) . .
O9 Na4 O5 C18 -84.9(4) . .
O9 Na4 O5 C19 140.7(4) . .
O9 Na4 O2 C12 176.1(5) . .
O9 Na4 O2 C13 16.9(4) . .
O9 Na4 O3 C14 -113.1(6) . .
O9 Na4 O3 C15 25.8(5) . .
O9 Na4 O2A C12A -177.5(12) . .
O9 Na4 O2A C13A 8.3(10) . .
O9 Na4 O3A C14A -168.0(15) . .
O9 Na4 O3A C15A 25.6(9) . .
O9 Na4 O4A C16A -87.8(14) . .
O9 Na4 O4A C17A 82.8(12) . .
O9 Na4 O5A C18A -72.5(9) . .
O9 Na4 O5A C19A 119.5(10) . .
O9 Na4 O6 C20 59.5(13) . .
O9 Na4 O6 C21 -74.8(9) . .
O9 Na4 C21 O6 102.1(9) . .
O9 Na4 C21 C22 -115.1(8) . .
O9 Na4 O7 C22 101.1(8) . .
O9 Na4 O7 C23 -120.3(10) . .
O9 Na4 O8 C24 -110.2(11) . .
O9 Na4 O8 C25 16.1(8) . .
